data_8102292
loop_
_publ_author_name
'Wolfgang Frey'
'Robert Sardzik'
'Volker J\"ager'

_publ_section_title
;
 Crystal structure of methyl
 3-O-acetyl-2-[1-imidazol-1-yl-(E)-ethylideneamino]-2,4,6-trideoxy-4,6-diiodo-\a-D-galactopyranoside,
 C14H19I2N3O4
;
_journal_issue 3
_journal_name_full 'Zeitschrift f\"ur Kristallographie - New Crystal Structures'
_journal_page_first 257
_journal_volume 223
_journal_year 2008
_chemical_formula_moiety 'C14 H19 I2 N3 O4'
_chemical_formula_sum 'C14 H19 I2 N3 O4'
_chemical_formula_weight 547.12
_chemical_name_systematic
'methyl 3-O-acetyl-2-[1-imidazol-1-yl-(E)-ethylideneamino]-2,4,6-trideoxy-4,6-diiodo-a-D-galactopyranoside'
_space_group_IT_number 19
_symmetry_cell_setting orthorhombic
_symmetry_space_group_name_Hall 'P 2ac 2ab'
_symmetry_space_group_name_H-M 'P 21 21 21'
_atom_sites_solution_hydrogens geom
_atom_sites_solution_primary direct
_atom_sites_solution_secondary difmap
_audit_creation_method SHELXL-97
_cell_angle_alpha 90.00
_cell_angle_beta 90.00
_cell_angle_gamma 90.00
_cell_formula_units_Z 4
_cell_length_a 10.4449(19)
_cell_length_b 11.327(2)
_cell_length_c 15.937(3)
_cell_measurement_reflns_used 28
_cell_measurement_temperature 293(2)
_cell_measurement_theta_max 16
_cell_measurement_theta_min 14
_cell_volume 1885.5(6)
_computing_cell_refinement 'Siemens P3/PC Data Collection System'
_computing_data_collection 'Siemens P3/PC Data Collection System'
_computing_data_reduction 'SHELXTL-plus, XDISK (Sheldrick, 1991)'
_computing_molecular_graphics 'SHELXTL-plus, XP (Sheldrick, 1991)'
_computing_structure_refinement 'SHELXL-97 (Sheldrick, 1997)'
_computing_structure_solution 'SHELXS-97 (Sheldrick, 1990)'
_diffrn_ambient_temperature 293(2)
_diffrn_measured_fraction_theta_full 1.000
_diffrn_measured_fraction_theta_max 1.000
_diffrn_measurement_device_type 'Nicolet P3'
_diffrn_measurement_method Wyckoff-San
_diffrn_radiation_monochromator graphite
_diffrn_radiation_source 'fine-focus sealed tube'
_diffrn_radiation_type MoK\a
_diffrn_radiation_wavelength 0.71073
_diffrn_reflns_av_R_equivalents 0.0231
_diffrn_reflns_av_sigmaI/netI 0.0429
_diffrn_reflns_limit_h_max 14
_diffrn_reflns_limit_h_min 0
_diffrn_reflns_limit_k_max 15
_diffrn_reflns_limit_k_min 0
_diffrn_reflns_limit_l_max 22
_diffrn_reflns_limit_l_min -22
_diffrn_reflns_number 6003
_diffrn_reflns_theta_full 29.99
_diffrn_reflns_theta_max 29.99
_diffrn_reflns_theta_min 2.21
_diffrn_standards_decay_% 5
_diffrn_standards_interval_count 50
_diffrn_standards_number 3
_exptl_absorpt_coefficient_mu 3.357
_exptl_absorpt_correction_T_max 0.917
_exptl_absorpt_correction_T_min 0.758
_exptl_absorpt_correction_type psi-scan
_exptl_crystal_colour 0.55
_exptl_crystal_density_diffrn 1.927
_exptl_crystal_density_method 'not measured'
_exptl_crystal_description plates
_exptl_crystal_F_000 1048
_exptl_crystal_size_max 0.2
_exptl_crystal_size_mid 0.1
_refine_diff_density_max 0.552
_refine_diff_density_min -0.439
_refine_diff_density_rms 0.098
_refine_ls_abs_structure_details 'Flack H D (1983), Acta Cryst. A39, 876-881'
_refine_ls_abs_structure_Flack -0.03(3)
_refine_ls_extinction_coef 0.00215(17)
_refine_ls_extinction_expression Fc^*^=kFc[1+0.001xFc^2^\l^3^/sin(2\q)]^-1/4^
_refine_ls_extinction_method SHELXL
_refine_ls_goodness_of_fit_ref 1.104
_refine_ls_hydrogen_treatment mixed
_refine_ls_matrix_type full
_refine_ls_number_parameters 210
_refine_ls_number_reflns 5492
_refine_ls_number_restraints 0
_refine_ls_restrained_S_all 1.104
_refine_ls_R_factor_all 0.0698
_refine_ls_R_factor_gt 0.0472
_refine_ls_shift/su_max 0.001
_refine_ls_shift/su_mean 0.000
_refine_ls_structure_factor_coef Fsqd
_refine_ls_weighting_details 'calc w=1/[\s^2^(Fo^2^)+(0.0147P)^2^+4.3870P] where P=(Fo^2^+2Fc^2^)/3'
_refine_ls_weighting_scheme calc
_refine_ls_wR_factor_gt 0.0814
_refine_ls_wR_factor_ref 0.0887
_reflns_number_gt 4413
_reflns_number_total 5492
_reflns_threshold_expression >2sigma(I)
_cod_data_source_file 1267-2277.cff
_cod_data_source_block wf1411rs
_cod_depositor_comments
;
The following automatic conversions were performed:
'_exptl_absorpt_correction_type' value 'Psi-Scan' changed to 'psi-scan'
according to '/home/saulius/struct/CIF-dictionaries/cif_core.dic'
dictionary named 'cif_core.dic' version 2.4.1 from 2010-06-29.

Automatic conversion script
Id: cif_fix_enum 1555 2011-01-17 13:19:09Z saulius 
;
_cod_original_sg_symbol_H-M P2(1)2(1)2(1)
_cod_database_code 8102292

loop_
_symmetry_equiv_pos_as_xyz
'x, y, z'
'-x+1/2, -y, z+1/2'
'-x, y+1/2, -z+1/2'
'x+1/2, -y+1/2, -z'

loop_
_atom_site_label
_atom_site_type_symbol
_atom_site_fract_x
_atom_site_fract_y
_atom_site_fract_z
_atom_site_U_iso_or_equiv
_atom_site_adp_type
_atom_site_occupancy
_atom_site_symmetry_multiplicity
_atom_site_calc_flag
_atom_site_refinement_flags
_atom_site_disorder_assembly
_atom_site_disorder_group
I1 I -0.02250(4) -0.42147(3) 0.11320(3) 0.04526(11) Uani 1 1 d . . .
O1 O 0.2186(4) -0.2186(3) 0.1638(3) 0.0394(9) Uani 1 1 d . . .
N1 N 0.0053(5) 0.0082(4) 0.0752(3) 0.0375(11) Uani 1 1 d . . .
C1 C 0.1375(6) -0.2584(5) 0.2306(4) 0.0369(12) Uani 1 1 d . . .
H1 H 0.1371 -0.1974 0.2742 0.044 Uiso 1 1 calc R . .
I2 I 0.36968(5) -0.33513(5) 0.33394(4) 0.06756(18) Uani 1 1 d . . .
N2 N -0.0909(5) 0.1508(4) -0.0030(3) 0.0389(11) Uani 1 1 d . . .
O2 O 0.1868(4) -0.0198(4) 0.1942(3) 0.0456(11) Uani 1 1 d . . .
C2 C 0.0001(5) -0.2756(4) 0.2006(3) 0.0322(12) Uani 1 1 d . . .
H2 H -0.0525 -0.2929 0.2499 0.039 Uiso 1 1 calc R . .
O3 O -0.1690(4) -0.1685(4) 0.1257(2) 0.0388(9) Uani 1 1 d . . .
C3 C -0.0450(5) -0.1593(5) 0.1650(3) 0.0333(11) Uani 1 1 d . . .
H3 H -0.0507 -0.1019 0.2109 0.040 Uiso 1 1 calc R . .
N3 N -0.0950(6) 0.3438(5) 0.0188(4) 0.0604(16) Uani 1 1 d . . .
O4 O -0.2643(5) -0.1586(6) 0.2507(3) 0.0659(14) Uani 1 1 d . . .
C4 C 0.0447(6) -0.1099(4) 0.0976(3) 0.0365(13) Uani 1 1 d . . .
H4 H 0.0418 -0.1606 0.0478 0.044 Uiso 1 1 calc R . .
C5 C 0.1818(6) -0.1071(5) 0.1324(4) 0.0410(14) Uani 1 1 d . . .
H5 H 0.2403 -0.0852 0.0870 0.049 Uiso 1 1 calc R . .
C6 C 0.3111(7) -0.0012(7) 0.2280(6) 0.070(2) Uani 1 1 d . . .
H6A H 0.3073 0.0590 0.2703 0.105 Uiso 1 1 calc R . .
H6B H 0.3682 0.0232 0.1841 0.105 Uiso 1 1 calc R . .
H6C H 0.3418 -0.0734 0.2524 0.105 Uiso 1 1 calc R . .
C7 C 0.1946(7) -0.3689(5) 0.2679(4) 0.0465(15) Uani 1 1 d . . .
H7A H 0.2108 -0.4254 0.2234 0.056 Uiso 1 1 calc R . .
H7B H 0.1333 -0.4040 0.3063 0.056 Uiso 1 1 calc R . .
C8 C -0.2712(6) -0.1712(6) 0.1766(4) 0.0434(14) Uani 1 1 d . . .
C9 C -0.3912(7) -0.1895(8) 0.1279(5) 0.069(2) Uani 1 1 d . . .
H9A H -0.3709 -0.1974 0.0694 0.104 Uiso 1 1 calc R . .
H9B H -0.4469 -0.1230 0.1357 0.104 Uiso 1 1 calc R . .
H9C H -0.4331 -0.2599 0.1471 0.104 Uiso 1 1 calc R . .
C10 C -0.0586(6) 0.0295(5) 0.0097(4) 0.0400(14) Uani 1 1 d . . .
C11 C -0.1085(8) -0.0525(6) -0.0565(4) 0.061(2) Uani 1 1 d . . .
H11A H -0.0763 -0.1306 -0.0466 0.092 Uiso 1 1 calc R . .
H11B H -0.0808 -0.0258 -0.1107 0.092 Uiso 1 1 calc R . .
H11C H -0.2003 -0.0536 -0.0546 0.092 Uiso 1 1 calc R . .
C12 C -0.0419(7) 0.2439(5) 0.0405(4) 0.0499(16) Uani 1 1 d . . .
H12 H 0.0219 0.2372 0.0809 0.060 Uiso 1 1 calc R . .
C13 C -0.1814(8) 0.1966(6) -0.0560(5) 0.0575(19) Uani 1 1 d . . .
H13 H -0.2316 0.1552 -0.0942 0.069 Uiso 1 1 calc R . .
C14 C -0.1830(8) 0.3132(6) -0.0417(5) 0.064(2) Uani 1 1 d . . .
H14 H -0.2365 0.3664 -0.0690 0.077 Uiso 1 1 calc R . .

loop_
_atom_site_aniso_label
_atom_site_aniso_U_11
_atom_site_aniso_U_22
_atom_site_aniso_U_33
_atom_site_aniso_U_23
_atom_site_aniso_U_13
_atom_site_aniso_U_12
I1 0.0582(3) 0.03127(15) 0.04631(19) -0.00261(17) -0.0016(2) -0.00172(18)
O1 0.041(2) 0.032(2) 0.045(2) 0.0084(18) 0.008(2) 0.0052(17)
N1 0.047(3) 0.028(2) 0.037(2) 0.0034(17) -0.001(2) 0.003(2)
C1 0.045(3) 0.031(3) 0.034(3) 0.005(2) 0.006(3) 0.004(3)
I2 0.0557(3) 0.0694(3) 0.0776(4) 0.0011(3) -0.0206(3) 0.0133(3)
N2 0.050(3) 0.030(2) 0.036(2) 0.001(2) 0.001(2) 0.007(2)
O2 0.035(2) 0.038(2) 0.063(3) -0.003(2) -0.002(2) -0.0029(19)
C2 0.035(3) 0.031(2) 0.031(2) -0.0008(19) 0.003(2) -0.002(2)
O3 0.041(2) 0.040(2) 0.035(2) -0.0005(18) -0.0033(17) 0.0032(18)
C3 0.033(3) 0.033(2) 0.033(2) 0.000(2) -0.001(2) 0.002(2)
N3 0.070(4) 0.034(3) 0.078(4) 0.007(3) 0.000(3) 0.007(3)
O4 0.056(3) 0.092(4) 0.049(3) -0.005(3) 0.008(2) -0.007(3)
C4 0.044(3) 0.026(2) 0.039(3) 0.0027(19) 0.002(2) 0.005(2)
C5 0.043(3) 0.030(3) 0.050(4) 0.010(2) 0.013(3) 0.004(2)
C6 0.046(4) 0.058(4) 0.106(7) -0.004(5) -0.011(5) -0.009(4)
C7 0.053(4) 0.041(3) 0.046(3) 0.007(3) 0.006(3) 0.002(3)
C8 0.041(3) 0.039(3) 0.050(4) -0.008(3) 0.002(3) -0.006(3)
C9 0.040(4) 0.100(6) 0.068(5) -0.007(5) -0.009(3) -0.005(4)
C10 0.049(4) 0.033(3) 0.038(3) 0.001(2) 0.005(3) 0.005(3)
C11 0.083(6) 0.047(4) 0.054(4) -0.010(3) -0.021(4) 0.014(4)
C12 0.055(4) 0.036(3) 0.058(4) 0.000(3) -0.004(3) 0.000(3)
C13 0.073(5) 0.045(4) 0.054(4) 0.003(3) -0.020(4) 0.006(4)
C14 0.073(5) 0.045(4) 0.074(5) 0.022(4) -0.006(4) 0.016(4)

loop_
_atom_type_symbol
_atom_type_description
_atom_type_scat_dispersion_real
_atom_type_scat_dispersion_imag
_atom_type_scat_source
C C 0.0033 0.0016 'International Tables Vol C Tables 4.2.6.8 and 6.1.1.4'
H H 0.0000 0.0000 'International Tables Vol C Tables 4.2.6.8 and 6.1.1.4'
N N 0.0061 0.0033 'International Tables Vol C Tables 4.2.6.8 and 6.1.1.4'
O O 0.0106 0.0060 'International Tables Vol C Tables 4.2.6.8 and 6.1.1.4'
I I -0.4742 1.8119 'International Tables Vol C Tables 4.2.6.8 and 6.1.1.4'

loop_
_geom_angle_atom_site_label_1
_geom_angle_atom_site_label_2
_geom_angle_atom_site_label_3
_geom_angle
_geom_angle_site_symmetry_1
_geom_angle_site_symmetry_3
_geom_angle_publ_flag
C5 O1 C1 112.5(4) . . ?
C10 N1 C4 122.1(5) . . ?
O1 C1 C7 108.7(5) . . ?
O1 C1 C2 111.3(5) . . ?
C7 C1 C2 112.9(5) . . ?
O1 C1 H1 107.9 . . ?
C7 C1 H1 107.9 . . ?
C2 C1 H1 107.9 . . ?
C12 N2 C13 106.3(5) . . ?
C12 N2 C10 125.7(5) . . ?
C13 N2 C10 127.9(6) . . ?
C5 O2 C6 113.9(5) . . ?
C3 C2 C1 107.5(4) . . ?
C3 C2 I1 112.9(3) . . ?
C1 C2 I1 113.6(4) . . ?
C3 C2 H2 107.5 . . ?
C1 C2 H2 107.5 . . ?
I1 C2 H2 107.5 . . ?
C8 O3 C3 116.9(4) . . ?
O3 C3 C2 112.4(4) . . ?
O3 C3 C4 105.7(4) . . ?
C2 C3 C4 113.0(4) . . ?
O3 C3 H3 108.5 . . ?
C2 C3 H3 108.5 . . ?
C4 C3 H3 108.5 . . ?
C12 N3 C14 104.5(6) . . ?
N1 C4 C3 109.7(5) . . ?
N1 C4 C5 109.6(4) . . ?
C3 C4 C5 108.9(4) . . ?
N1 C4 H4 109.5 . . ?
C3 C4 H4 109.5 . . ?
C5 C4 H4 109.5 . . ?
O2 C5 O1 112.0(5) . . ?
O2 C5 C4 107.7(5) . . ?
O1 C5 C4 111.3(5) . . ?
O2 C5 H5 108.6 . . ?
O1 C5 H5 108.6 . . ?
C4 C5 H5 108.6 . . ?
O2 C6 H6A 109.5 . . ?
O2 C6 H6B 109.5 . . ?
H6A C6 H6B 109.5 . . ?
O2 C6 H6C 109.5 . . ?
H6A C6 H6C 109.5 . . ?
H6B C6 H6C 109.5 . . ?
C1 C7 I2 112.5(4) . . ?
C1 C7 H7A 109.1 . . ?
I2 C7 H7A 109.1 . . ?
C1 C7 H7B 109.1 . . ?
I2 C7 H7B 109.1 . . ?
H7A C7 H7B 107.8 . . ?
O4 C8 O3 123.3(6) . . ?
O4 C8 C9 125.7(6) . . ?
O3 C8 C9 110.9(6) . . ?
C8 C9 H9A 109.5 . . ?
C8 C9 H9B 109.5 . . ?
H9A C9 H9B 109.5 . . ?
C8 C9 H9C 109.5 . . ?
H9A C9 H9C 109.5 . . ?
H9B C9 H9C 109.5 . . ?
N1 C10 N2 115.2(5) . . ?
N1 C10 C11 130.3(5) . . ?
N2 C10 C11 114.5(5) . . ?
C10 C11 H11A 109.5 . . ?
C10 C11 H11B 109.5 . . ?
H11A C11 H11B 109.5 . . ?
C10 C11 H11C 109.5 . . ?
H11A C11 H11C 109.5 . . ?
H11B C11 H11C 109.5 . . ?
N3 C12 N2 112.1(6) . . ?
N3 C12 H12 123.9 . . ?
N2 C12 H12 123.9 . . ?
C14 C13 N2 106.0(7) . . ?
C14 C13 H13 127.0 . . ?
N2 C13 H13 127.0 . . ?
C13 C14 N3 111.0(6) . . ?
C13 C14 H14 124.5 . . ?
N3 C14 H14 124.5 . . ?

loop_
_geom_bond_atom_site_label_1
_geom_bond_atom_site_label_2
_geom_bond_distance
_geom_bond_site_symmetry_2
_geom_bond_publ_flag
I1 C2 2.174(5) . ?
O1 C5 1.412(6) . ?
O1 C1 1.433(7) . ?
N1 C10 1.263(8) . ?
N1 C4 1.445(6) . ?
C1 C7 1.509(8) . ?
C1 C2 1.525(8) . ?
C1 H1 0.9800 . ?
I2 C7 2.144(7) . ?
N2 C12 1.362(8) . ?
N2 C13 1.370(8) . ?
N2 C10 1.429(7) . ?
O2 C5 1.396(7) . ?
O2 C6 1.422(8) . ?
C2 C3 1.509(7) . ?
C2 H2 0.9800 . ?
O3 C8 1.341(7) . ?
O3 C3 1.442(6) . ?
C3 C4 1.532(7) . ?
C3 H3 0.9800 . ?
N3 C12 1.307(8) . ?
N3 C14 1.377(10) . ?
O4 C8 1.191(8) . ?
C4 C5 1.537(8) . ?
C4 H4 0.9800 . ?
C5 H5 0.9800 . ?
C6 H6A 0.9600 . ?
C6 H6B 0.9600 . ?
C6 H6C 0.9600 . ?
C7 H7A 0.9700 . ?
C7 H7B 0.9700 . ?
C8 C9 1.489(9) . ?
C9 H9A 0.9600 . ?
C9 H9B 0.9600 . ?
C9 H9C 0.9600 . ?
C10 C11 1.499(9) . ?
C11 H11A 0.9600 . ?
C11 H11B 0.9600 . ?
C11 H11C 0.9600 . ?
C12 H12 0.9300 . ?
C13 C14 1.341(10) . ?
C13 H13 0.9300 . ?
C14 H14 0.9300 . ?

loop_
_geom_torsion_atom_site_label_1
_geom_torsion_atom_site_label_2
_geom_torsion_atom_site_label_3
_geom_torsion_atom_site_label_4
_geom_torsion
_geom_torsion_site_symmetry_1
_geom_torsion_site_symmetry_2
_geom_torsion_site_symmetry_3
_geom_torsion_site_symmetry_4
_geom_torsion_publ_flag
C5 O1 C1 C7 -172.1(5) . . . . ?
C5 O1 C1 C2 62.9(6) . . . . ?
O1 C1 C2 C3 -57.5(6) . . . . ?
C7 C1 C2 C3 179.9(5) . . . . ?
O1 C1 C2 I1 68.2(5) . . . . ?
C7 C1 C2 I1 -54.4(6) . . . . ?
C8 O3 C3 C2 78.0(6) . . . . ?
C8 O3 C3 C4 -158.2(5) . . . . ?
C1 C2 C3 O3 173.3(4) . . . . ?
I1 C2 C3 O3 47.2(5) . . . . ?
C1 C2 C3 C4 53.7(6) . . . . ?
I1 C2 C3 C4 -72.4(5) . . . . ?
C10 N1 C4 C3 -100.6(6) . . . . ?
C10 N1 C4 C5 139.8(6) . . . . ?
O3 C3 C4 N1 64.7(5) . . . . ?
C2 C3 C4 N1 -172.0(4) . . . . ?
O3 C3 C4 C5 -175.3(4) . . . . ?
C2 C3 C4 C5 -52.0(6) . . . . ?
C6 O2 C5 O1 61.6(7) . . . . ?
C6 O2 C5 C4 -175.7(6) . . . . ?
C1 O1 C5 O2 60.5(6) . . . . ?
C1 O1 C5 C4 -60.2(6) . . . . ?
N1 C4 C5 O2 50.2(6) . . . . ?
C3 C4 C5 O2 -69.8(5) . . . . ?
N1 C4 C5 O1 173.4(5) . . . . ?
C3 C4 C5 O1 53.3(6) . . . . ?
O1 C1 C7 I2 68.6(5) . . . . ?
C2 C1 C7 I2 -167.3(4) . . . . ?
C3 O3 C8 O4 5.1(9) . . . . ?
C3 O3 C8 C9 -175.9(6) . . . . ?
C4 N1 C10 N2 179.5(5) . . . . ?
C4 N1 C10 C11 0.8(11) . . . . ?
C12 N2 C10 N1 11.5(10) . . . . ?
C13 N2 C10 N1 -163.8(6) . . . . ?
C12 N2 C10 C11 -169.6(7) . . . . ?
C13 N2 C10 C11 15.1(10) . . . . ?
C14 N3 C12 N2 0.2(9) . . . . ?
C13 N2 C12 N3 0.1(9) . . . . ?
C10 N2 C12 N3 -176.0(6) . . . . ?
C12 N2 C13 C14 -0.3(9) . . . . ?
C10 N2 C13 C14 175.7(7) . . . . ?
N2 C13 C14 N3 0.5(9) . . . . ?
C12 N3 C14 C13 -0.4(9) . . . . ?

loop_
_cod_related_entry_id
_cod_related_entry_database
_cod_related_entry_code
1 ChemSpider 30653939
